data_2200389
loop_
_publ_author_name
'Light, Mark E.'
'Gale, Philip A.'
'Hursthouse, Michael B.'

_publ_section_title
;
 Anion--anion dimerization in tetrabutylammonium hydrogensulfate
;
_journal_issue 8
_journal_name_full 'Acta Crystallographica Section E'
_journal_page_first o705
_journal_page_last o706
_journal_paper_doi 10.1107/S1600536801011321
_journal_volume 57
_journal_year 2001
_chemical_formula_iupac 'C16 H36 N 1+, H S O4 1-'
_chemical_formula_moiety 'C16 H36 N 1+, H S O4 1-'
_chemical_formula_sum 'C16 H37 N O4 S'
_chemical_formula_weight 339.53
_chemical_name_systematic
;
Tetrabutylammonium sulfate
;
_space_group_IT_number 14
_symmetry_cell_setting monoclinic
_symmetry_space_group_name_Hall '-P 2ybc'
_symmetry_space_group_name_H-M 'P 1 21/c 1'
_audit_creation_method SHELXL-97
_cell_angle_alpha 90.00
_cell_angle_beta 91.318(3)
_cell_angle_gamma 90.00
_cell_formula_units_Z 16
_cell_length_a 21.7299(4)
_cell_length_b 21.3998(4)
_cell_length_c 17.0880(4)
_cell_measurement_reflns_used 38718
_cell_measurement_temperature 120(2)
_cell_measurement_theta_max 25.03
_cell_measurement_theta_min 2.94
_cell_volume 7944.1(3)
_computing_cell_refinement
;
SCALEPACK (Otwinoski & Minor, 1997) and COLLECT
;
_computing_data_collection
;
COLLECT (Hooft, 1998)
;
_computing_data_reduction
;
DENZO, COLLECT maXus (Mackay et al., 1998)
;
_computing_molecular_graphics 'CAMERON (Watkin et al., 1993)'
_computing_publication_material 'WinGX (Farrugia, 1998)'
_computing_structure_refinement 'SHELXL97 (Sheldrick, 1997)'
_computing_structure_solution 'SHELXS97 (Sheldrick, 1990)'
_diffrn_ambient_temperature 120(2)
_diffrn_detector_area_resol_mean '9.091 pixels mm^1^'
_diffrn_measured_fraction_theta_full .996
_diffrn_measured_fraction_theta_max .996
_diffrn_measurement_device_type 'Nonius KappaCCD area-detector'
_diffrn_measurement_method '\f and \w scans to fill the Ewald sphere'
_diffrn_radiation_monochromator graphite
_diffrn_radiation_source 'Nonius FR591 rotating anode'
_diffrn_radiation_type MoK\a
_diffrn_radiation_wavelength .71073
_diffrn_reflns_av_R_equivalents .0680
_diffrn_reflns_av_sigmaI/netI .0968
_diffrn_reflns_limit_h_max 25
_diffrn_reflns_limit_h_min -25
_diffrn_reflns_limit_k_max 24
_diffrn_reflns_limit_k_min -25
_diffrn_reflns_limit_l_max 20
_diffrn_reflns_limit_l_min -20
_diffrn_reflns_number 38718
_diffrn_reflns_theta_full 25.03
_diffrn_reflns_theta_max 25.03
_diffrn_reflns_theta_min 2.94
_exptl_absorpt_coefficient_mu .179
_exptl_absorpt_correction_T_max .9823
_exptl_absorpt_correction_T_min .9823
_exptl_absorpt_correction_type multi-scan
_exptl_absorpt_process_details '(SORTAV; Blessing, 1997)'
_exptl_crystal_colour Colourless
_exptl_crystal_density_diffrn 1.136
_exptl_crystal_density_method 'not measured'
_exptl_crystal_description Block
_exptl_crystal_F_000 3008
_exptl_crystal_size_max .10
_exptl_crystal_size_mid .10
_exptl_crystal_size_min .10
_refine_diff_density_max 1.256
_refine_diff_density_min -.703
_refine_ls_extinction_coef none
_refine_ls_extinction_method none
_refine_ls_goodness_of_fit_ref 1.023
_refine_ls_hydrogen_treatment constr
_refine_ls_matrix_type full
_refine_ls_number_parameters 809
_refine_ls_number_reflns 13981
_refine_ls_number_restraints 19
_refine_ls_restrained_S_all 1.042
_refine_ls_R_factor_all .1357
_refine_ls_R_factor_gt .0735
_refine_ls_shift/su_max <0.001
_refine_ls_shift/su_mean .000
_refine_ls_structure_factor_coef Fsqd
_refine_ls_weighting_details 'calc w = 1/[\s^2^(Fo^2^)+(0.1368P)^2^+1.0999P] where P = (Fo^2^+2Fc^2^)/3'
_refine_ls_weighting_scheme calc
_refine_ls_wR_factor_ref .2372
_reflns_number_gt 8004
_reflns_number_total 13981
_reflns_threshold_expression I>2\s(I)
_cod_data_source_file bt6059.cif
_cod_data_source_block I
_cod_depositor_comments
;
The following automatic conversions were performed:
'_symmetry_cell_setting' value 'Monoclinic' changed to 'monoclinic'
according to '/home/saulius/struct/CIF-dictionaries/cif_core.dic'
dictionary named 'cif_core.dic' version 2.4.1 from 2010-06-29.

Automatic conversion script
Id: cif_fix_enum 1527 2010-12-29 10:47:43Z saulius 

The following automatic conversions were performed:

'_symmetry_cell_setting' value 'Monoclinic' changed to 'monoclinic'
according to /home/saulius/struct/CIF-dictionaries/cif_core.dic
dictionary named 'cif_core.dic' version 2.4.1 from
2010-06-29.

'_exptl_absorpt_correction_type' value 'Multi-scan'
changed to 'multi-scan' according to
/home/saulius/struct/CIF-dictionaries/cif_core.dic dictionary named
'cif_core.dic' version 2.4.1 from 2010-06-29.

Automatic conversion script
Id: cif_fix_values 1715 2011-07-08 13:25:40Z adriana 
;
_cod_original_sg_symbol_H-M 'P 21/c'
_cod_database_code 2200389
_cod_database_fobs_code 2200389

loop_
_symmetry_equiv_pos_as_xyz
'x, y, z'
'-x, y+1/2, -z+1/2'
'-x, -y, -z'
'x, -y-1/2, z-1/2'

loop_
_atom_site_label
_atom_site_fract_x
_atom_site_fract_y
_atom_site_fract_z
_atom_site_U_iso_or_equiv
_atom_site_adp_type
_atom_site_calc_flag
_atom_site_refinement_flags
_atom_site_occupancy
_atom_site_disorder_assembly
_atom_site_disorder_group
_atom_site_type_symbol
C1 .36857(18) -.04267(19) .6738(2) .0333(10) Uani d . 1 . . C
H1A .3608 .0006 .6916 .040 Uiso calc R 1 . . H
H1B .3283 -.0639 .6683 .040 Uiso calc R 1 . . H
C2 .3981(2) -.0400(2) .5933(2) .0397(11) Uani d . 1 . . C
H2A .4368 -.0157 .5971 .048 Uiso calc R 1 . . H
H2B .4083 -.0829 .5760 .048 Uiso calc R 1 . . H
C3 .3544(2) -.0097(2) .5337(2) .0556(14) Uani d . 1 . . C
H3A .3456 .0338 .5498 .067 Uiso calc R 1 . . H
H3B .3151 -.0330 .5314 .067 Uiso calc R 1 . . H
C4 .3831(3) -.0095(2) .4526(3) .0666(16) Uani d . 1 . . C
H4A .3546 .0103 .4148 .100 Uiso calc R 1 . . H
H4B .3912 -.0525 .4363 .100 Uiso calc R 1 . . H
H4C .4218 .0140 .4548 .100 Uiso calc R 1 . . H
C5 .41941(18) -.14302(17) .7129(2) .0329(10) Uani d . 1 . . C
H5A .4416 -.1639 .7569 .040 Uiso calc R 1 . . H
H5B .4471 -.1427 .6678 .040 Uiso calc R 1 . . H
C6 .3630(2) -.18176(19) .6913(3) .0521(13) Uani d . 1 . . C
H6A .3450 -.1667 .6409 .062 Uiso calc R 1 . . H
H6B .3316 -.1766 .7319 .062 Uiso calc R 1 . . H
C7 .3797(2) -.2510(2) .6839(3) .0507(13) Uani d . 1 . . C
H7A .3454 -.2731 .6568 .061 Uiso calc R 1 . . H
H7B .4164 -.2548 .6510 .061 Uiso calc R 1 . . H
C8 .3927(3) -.2819(2) .7599(3) .0689(16) Uani d . 1 . . C
H8A .4035 -.3257 .7509 .103 Uiso calc R 1 . . H
H8B .3560 -.2798 .7922 .103 Uiso calc R 1 . . H
H8C .4270 -.2607 .7869 .103 Uiso calc R 1 . . H
C9 .46913(17) -.04597(18) .7482(2) .0310(10) Uani d . 1 . . C
H9A .4922 -.0501 .6992 .037 Uiso calc R 1 . . H
H9B .4921 -.0694 .7895 .037 Uiso calc R 1 . . H
C10 .4680(2) .02283(18) .7712(3) .0405(11) Uani d . 1 . . C
H10A .4432 .0462 .7316 .049 Uiso calc R 1 . . H
H10B .4474 .0270 .8220 .049 Uiso calc R 1 . . H
C11 .5864(2) .0311(3) .7668(4) .0838(19) Uani d . 1 . . C
H11A .6153 .0608 .7913 .126 Uiso calc R 1 . . H
H11B .5940 .0286 .7106 .126 Uiso calc R 1 . . H
H11C .5921 -.0102 .7906 .126 Uiso calc R 1 . . H
C12 .5282(3) .0506(3) .7777(5) .124(3) Uani d U 1 . . C
H12A .5247 .0879 .7436 .149 Uiso calc R 1 . . H
H12B .5297 .0672 .8318 .149 Uiso calc R 1 . . H
C13 .37032(19) -.07383(19) .8109(2) .0357(10) Uani d . 1 . . C
H13A .3292 -.0924 .8004 .043 Uiso calc R 1 . . H
H13B .3641 -.0295 .8255 .043 Uiso calc R 1 . . H
C14 .4004(2) -.1078(3) .8804(3) .0573(14) Uani d . 1 . . C
H14A .4073 -.1519 .8655 .069 Uiso calc R 1 . . H
H14B .4412 -.0888 .8914 .069 Uiso calc R 1 . . H
C15 .3651(3) -.1066(3) .9522(3) .0662(15) Uani d . 1 . . C
H15A .3241 -.1253 .9412 .079 Uiso calc R 1 . . H
H15B .3585 -.0625 .9676 .079 Uiso calc R 1 . . H
C16 .3951(3) -.1406(3) 1.0196(3) .0727(17) Uani d . 1 . . C
H16A .3690 -.1375 1.0655 .109 Uiso calc R 1 . . H
H16B .4353 -.1219 1.0317 .109 Uiso calc R 1 . . H
H16C .4004 -.1847 1.0057 .109 Uiso calc R 1 . . H
C17 .30977(19) .30363(18) .8920(2) .0332(10) Uani d . 1 . . C
H17A .3455 .3130 .8591 .040 Uiso calc R 1 . . H
H17B .2813 .2768 .8609 .040 Uiso calc R 1 . . H
C18 .2772(2) .36423(19) .9095(2) .0433(12) Uani d . 1 . . C
H18A .3011 .3879 .9496 .052 Uiso calc R 1 . . H
H18B .2360 .3553 .9304 .052 Uiso calc R 1 . . H
C19 .2705(3) .4036(2) .8341(3) .0542(13) Uani d . 1 . . C
H19A .2521 .4444 .8474 .065 Uiso calc R 1 . . H
H19B .3120 .4117 .8136 .065 Uiso calc R 1 . . H
C20 .2316(3) .3733(2) .7706(3) .0674(16) Uani d . 1 . . C
H20A .2299 .4005 .7245 .101 Uiso calc R 1 . . H
H20B .1899 .3666 .7895 .101 Uiso calc R 1 . . H
H20C .2497 .3330 .7565 .101 Uiso calc R 1 . . H
C21 .28150(18) .25479(18) 1.0204(2) .0292(9) Uani d . 1 . . C
H21A .2990 .2312 1.0655 .035 Uiso calc R 1 . . H
H21B .2672 .2956 1.0404 .035 Uiso calc R 1 . . H
C22 .22641(19) .2194(2) .9880(2) .0370(10) Uani d . 1 . . C
H22A .2403 .1800 .9638 .044 Uiso calc R 1 . . H
H22B .2054 .2447 .9470 .044 Uiso calc R 1 . . H
C23 .1817(2) .2048(3) 1.0525(3) .0660(16) Uani d . 1 . . C
H23A .1470 .1801 1.0301 .079 Uiso calc R 1 . . H
H23B .2029 .1787 1.0926 .079 Uiso calc R 1 . . H
C24 .1563(3) .2620(4) 1.0915(3) .101(3) Uani d . 1 . . C
H24A .1279 .2493 1.1323 .151 Uiso calc R 1 . . H
H24B .1343 .2877 1.0525 .151 Uiso calc R 1 . . H
H24C .1902 .2862 1.1151 .151 Uiso calc R 1 . . H
C25 .3580(2) .20652(19) .9309(2) .0383(11) Uani d . 1 . . C
H25A .3922 .2169 .8959 .046 Uiso calc R 1 . . H
H25B .3254 .1861 .8985 .046 Uiso calc R 1 . . H
C26 .3813(2) .1601(2) .9918(2) .0450(12) Uani d . 1 . . C
H26A .4129 .1803 1.0259 .054 Uiso calc R 1 . . H
H26B .3468 .1470 1.0250 .054 Uiso calc R 1 . . H
C27 .4087(2) .1033(2) .9528(3) .0576(14) Uani d . 1 . . C
H27A .3776 .0843 .9168 .069 Uiso calc R 1 . . H
H27B .4442 .1163 .9214 .069 Uiso calc R 1 . . H
C28 .4295(3) .0557(2) 1.0126(3) .0714(17) Uani d . 1 . . C
H28A .4479 .0199 .9860 .107 Uiso calc R 1 . . H
H28B .3940 .0416 1.0423 .107 Uiso calc R 1 . . H
H28C .4601 .0746 1.0484 .107 Uiso calc R 1 . . H
C29 .3815(2) .3018(2) 1.0099(2) .0436(12) Uani d . 1 . . C
H29A .3616 .3368 1.0374 .052 Uiso calc R 1 . . H
H29B .3990 .2734 1.0503 .052 Uiso calc R 1 . . H
C30 .4339(3) .3279(3) .9629(3) .0825(18) Uani d U 1 . . C
H30A .4177 .3560 .9213 .099 Uiso calc R 1 . . H
H30B .4569 .2936 .9380 .099 Uiso calc R 1 . . H
C31 .4795(3) .3670(3) 1.0246(5) .102(2) Uani d . 1 . . C
H31A .5010 .4019 .9988 .122 Uiso calc R 1 . . H
H31B .4572 .3828 1.0704 .122 Uiso calc R 1 . . H
C32 .5191(3) .3184(3) 1.0442(5) .119(3) Uani d . 1 . . C
H32A .5512 .3335 1.0806 .179 Uiso calc R 1 . . H
H32B .5381 .3024 .9967 .179 Uiso calc R 1 . . H
H32C .4959 .2848 1.0691 .179 Uiso calc R 1 . . H
C33 .8174(2) .19501(19) .8964(2) .0374(10) Uani d . 1 . . C
H33A .7943 .2250 .8629 .045 Uiso calc R 1 . . H
H33B .8512 .1778 .8650 .045 Uiso calc R 1 . . H
C34 .7750(2) .1425(2) .9165(3) .0531(13) Uani d . 1 . . C
H34A .7402 .1590 .9466 .064 Uiso calc R 1 . . H
H34B .7974 .1118 .9498 .064 Uiso calc R 1 . . H
C35 .7502(3) .1100(2) .8423(3) .0586(14) Uani d . 1 . . C
H35A .7167 .0811 .8569 .070 Uiso calc R 1 . . H
H35B .7322 .1419 .8066 .070 Uiso calc R 1 . . H
C36 .7974(3) .0743(3) .8002(3) .0849(19) Uani d . 1 . . C
H36A .7788 .0559 .7528 .127 Uiso calc R 1 . . H
H36B .8138 .0411 .8341 .127 Uiso calc R 1 . . H
H36C .8309 .1025 .7857 .127 Uiso calc R 1 . . H
C37 .8846(2) .18735(19) 1.0175(2) .0380(11) Uani d . 1 . . C
H37A .9029 .2124 1.0609 .046 Uiso calc R 1 . . H
H37B .8567 .1563 1.0410 .046 Uiso calc R 1 . . H
C38 .9355(2) .1527(2) .9783(3) .0484(12) Uani d . 1 . . C
H38A .9629 .1824 .9515 .058 Uiso calc R 1 . . H
H38B .9181 .1233 .9388 .058 Uiso calc R 1 . . H
C39 .9715(3) .1168(3) 1.0415(3) .0738(18) Uani d . 1 . . C
H39A .9864 .1471 1.0815 .089 Uiso calc R 1 . . H
H39B .9430 .0878 1.0674 .089 Uiso calc R 1 . . H
C40 1.0220(4) .0825(4) 1.0159(5) .135(3) Uani d . 1 . . C
H40A 1.0413 .0605 1.0605 .203 Uiso calc R 1 . . H
H40B 1.0520 .1109 .9929 .203 Uiso calc R 1 . . H
H40C 1.0081 .0521 .9765 .203 Uiso calc R 1 . . H
C41 .79767(18) .25782(19) 1.0186(2) .0333(10) Uani d . 1 . . C
H41A .7746 .2227 1.0417 .040 Uiso calc R 1 . . H
H41B .8190 .2801 1.0622 .040 Uiso calc R 1 . . H
C42 .7520(2) .3021(2) .9806(2) .0486(12) Uani d . 1 . . C
H42A .7316 .2814 .9351 .058 Uiso calc R 1 . . H
H42B .7738 .3395 .9615 .058 Uiso calc R 1 . . H
C43 .7039(2) .3215(2) 1.0394(3) .0498(12) Uani d . 1 . . C
H43A .6841 .2835 1.0603 .060 Uiso calc R 1 . . H
H43B .6716 .3463 1.0118 .060 Uiso calc R 1 . . H
C44 .7299(2) .3599(2) 1.1077(3) .0538(13) Uani d . 1 . . C
H44A .6968 .3700 1.1436 .081 Uiso calc R 1 . . H
H44B .7478 .3986 1.0878 .081 Uiso calc R 1 . . H
H44C .7618 .3357 1.1356 .081 Uiso calc R 1 . . H
C45 .88471(18) .28197(17) .9297(2) .0300(9) Uani d . 1 . . C
H45A .9123 .2625 .8913 .036 Uiso calc R 1 . . H
H45B .8569 .3107 .9005 .036 Uiso calc R 1 . . H
C46 .9237(2) .32022(19) .9862(2) .0366(10) Uani d . 1 . . C
H46A .9563 .2936 1.0099 .044 Uiso calc R 1 . . H
H46B .8977 .3360 1.0288 .044 Uiso calc R 1 . . H
C47 .95265(19) .37462(18) .9443(2) .0349(10) Uani d . 1 . . C
H47A .9201 .4044 .9276 .042 Uiso calc R 1 . . H
H47B .9729 .3591 .8967 .042 Uiso calc R 1 . . H
C48 .9997(2) .4083(2) .9957(3) .0528(13) Uani d . 1 . . C
H48A 1.0175 .4430 .9664 .079 Uiso calc R 1 . . H
H48B 1.0324 .3791 1.0117 .079 Uiso calc R 1 . . H
H48C .9796 .4246 1.0422 .079 Uiso calc R 1 . . H
C49 .95509(19) .5494(2) .7532(3) .0431(11) Uani d . 1 . . C
H49A .9784 .5720 .7129 .052 Uiso calc R 1 . . H
H49B .9641 .5699 .8041 .052 Uiso calc R 1 . . H
C50 .9787(2) .4832(2) .7574(3) .0553(13) Uani d . 1 . . C
H50A .9716 .4612 .7071 .066 Uiso calc R 1 . . H
H50B .9585 .4596 .7995 .066 Uiso calc R 1 . . H
C51 1.0508(3) .4912(4) .7762(5) .131(3) Uani d D 1 . . C
H51A 1.0689 .5207 .7385 .158 Uiso calc R 1 . . H
H51B 1.0571 .5085 .8295 .158 Uiso calc R 1 . . H
C52 1.0826(6) .4271(4) .7703(8) .260(7) Uani d DU 1 . . C
H52A 1.1266 .4317 .7827 .391 Uiso calc R 1 . . H
H52B 1.0772 .4109 .7169 .391 Uiso calc R 1 . . H
H52C 1.0642 .3980 .8074 .391 Uiso calc R 1 . . H
C53 .8712(2) .62668(17) .7364(2) .0347(10) Uani d . 1 . . C
H53A .8259 .6313 .7334 .042 Uiso calc R 1 . . H
H53B .8855 .6437 .7875 .042 Uiso calc R 1 . . H
C54 .8987(2) .66594(19) .6720(2) .0378(11) Uani d . 1 . . C
H54A .9436 .6583 .6704 .045 Uiso calc R 1 . . H
H54B .8803 .6535 .6208 .045 Uiso calc R 1 . . H
C55 .8870(2) .73481(18) .6858(2) .0383(11) Uani d . 1 . . C
H55A .9029 .7465 .7386 .046 Uiso calc R 1 . . H
H55B .8421 .7428 .6841 .046 Uiso calc R 1 . . H
C56 .9178(2) .7749(2) .6248(2) .0505(13) Uani d . 1 . . C
H56A .9091 .8191 .6349 .076 Uiso calc R 1 . . H
H56B .9018 .7636 .5726 .076 Uiso calc R 1 . . H
H56C .9624 .7679 .6274 .076 Uiso calc R 1 . . H
C57 .84721(19) .52387(19) .7934(2) .0395(11) Uani d . 1 . . C
H57A .8509 .4783 .7850 .047 Uiso calc R 1 . . H
H57B .8037 .5354 .7827 .047 Uiso calc R 1 . . H
C58 .8625(2) .53777(19) .8791(2) .0385(11) Uani d . 1 . . C
H58A .9044 .5224 .8925 .046 Uiso calc R 1 . . H
H58B .8618 .5835 .8879 .046 Uiso calc R 1 . . H
C59 .8165(2) .5066(2) .9315(3) .0489(12) Uani d . 1 . . C
H59A .7757 .5265 .9230 .059 Uiso calc R 1 . . H
H59B .8125 .4621 .9164 .059 Uiso calc R 1 . . H
C60 .8339(2) .5105(2) 1.0165(3) .0586(14) Uani d . 1 . . C
H60A .8021 .4901 1.0474 .088 Uiso calc R 1 . . H
H60B .8374 .5544 1.0321 .088 Uiso calc R 1 . . H
H60C .8734 .4894 1.0258 .088 Uiso calc R 1 . . H
C61 .87324(19) .5292(2) .6546(2) .0379(10) Uani d . 1 . . C
H61A .9032 .5467 .6176 .045 Uiso calc R 1 . . H
H61B .8809 .4836 .6577 .045 Uiso calc R 1 . . H
C62 .8096(2) .5389(2) .6201(3) .0450(12) Uani d . 1 . . C
H62A .7999 .5841 .6193 .054 Uiso calc R 1 . . H
H62B .7791 .5177 .6531 .054 Uiso calc R 1 . . H
C63 .8053(3) .5132(3) .5381(3) .0737(17) Uani d . 1 . . C
H63A .8396 .5306 .5077 .088 Uiso calc R 1 . . H
H63B .8108 .4674 .5405 .088 Uiso calc R 1 . . H
C64 .7475(3) .5266(3) .4960(4) .099(2) Uani d . 1 . . C
H64A .7481 .5073 .4440 .148 Uiso calc R 1 . . H
H64B .7425 .5719 .4905 .148 Uiso calc R 1 . . H
H64C .7130 .5096 .5253 .148 Uiso calc R 1 . . H
N1 .40682(14) -.07610(14) .73612(17) .0275(8) Uani d . 1 . . N
N2 .33247(15) .26669(15) .96323(17) .0310(8) Uani d . 1 . . N
N3 .84603(15) .23086(15) .96534(17) .0317(8) Uani d . 1 . . N
N4 .88676(15) .55688(15) .73414(18) .0341(8) Uani d . 1 . . N
O1 .46562(13) .31004(13) .65551(15) .0416(7) Uani d . 1 . . O
O2 .42325(14) .35186(15) .77404(16) .0502(9) Uani d . 1 . . O
O3 .35910(12) .29095(13) .68493(15) .0370(7) Uani d . 1 . . O
O4 .43959(14) .24244(17) .76360(18) .0481(9) Uani d . 1 . . O
O5 .77752(16) .37005(15) .65121(17) .0599(10) Uani d . 1 . . O
O6 .87326(13) .36106(13) .7231(2) .0554(9) Uani d . 1 . . O
O7 .77840(14) .37905(14) .79042(17) .0504(8) Uani d . 1 . . O
O8 .79698(14) .27978(13) .73198(18) .0420(8) Uani d . 1 . . O
O9 .38225(13) .14355(13) .70379(19) .0497(9) Uani d . 1 . . O
O10 .29069(14) .19980(14) .73824(17) .0353(7) Uani d . 1 . . O
O11 .28603(16) .11822(13) .64019(16) .0515(9) Uani d . 1 . . O
O12 .30184(15) .09381(14) .77591(16) .0495(8) Uani d . 1 . . O
O13 .88564(13) .21114(13) .67889(16) .0440(8) Uani d . 1 . . O
O14 .99486(15) .18891(16) .66692(17) .0600(10) Uani d . 1 . . O
O15 .96209(18) .28067(17) .7346(3) .0738(13) Uani d . 1 . . O
O16 .94674(14) .18002(16) .79156(16) .0536(9) Uani d . 1 . . O
S1 .42153(5) .30311(5) .71603(5) .0329(3) Uani d . 1 . . S
S2 .80648(5) .35138(5) .72366(6) .0319(3) Uani d . 1 . . S
S3 .31670(5) .13464(4) .71319(6) .0303(3) Uani d . 1 . . S
S4 .94748(5) .21101(5) .71757(6) .0385(3) Uani d . 1 . . S
H10 .3125(18) .2246(18) .719(2) .027(13) Uiso d . 1 . . H
H4 .425(3) .211(3) .742(3) .09(2) Uiso d . 1 . . H
H8 .829(3) .260(3) .707(4) .14(3) Uiso d . 1 . . H
H15 .931(4) .303(4) .732(5) .17(4) Uiso d . 1 . . H

loop_
_atom_site_aniso_label
_atom_site_aniso_U_11
_atom_site_aniso_U_22
_atom_site_aniso_U_33
_atom_site_aniso_U_12
_atom_site_aniso_U_13
_atom_site_aniso_U_23
C1 .028(2) .030(2) .042(2) .0076(18) -.0073(19) .000(2)
C2 .042(3) .039(3) .038(2) .008(2) -.005(2) .004(2)
C3 .077(4) .052(3) .037(3) .025(3) -.008(3) -.002(2)
C4 .103(5) .055(3) .042(3) .026(3) -.008(3) .005(2)
C5 .035(2) .025(2) .038(2) .0023(18) -.0055(19) -.0019(19)
C6 .045(3) .032(3) .077(3) .001(2) -.024(3) -.014(2)
C7 .062(3) .033(3) .057(3) -.004(2) -.008(3) -.013(2)
C8 .086(4) .037(3) .083(4) -.011(3) -.002(3) .008(3)
C9 .027(2) .034(2) .032(2) -.0009(18) .0002(18) -.0014(19)
C10 .039(3) .029(2) .053(3) -.008(2) .001(2) -.004(2)
C11 .038(3) .075(4) .138(6) -.003(3) .007(4) -.024(4)
C12 .090(4) .089(4) .194(5) -.017(3) .009(4) -.029(4)
C13 .031(2) .033(2) .044(3) -.0020(19) .010(2) -.003(2)
C14 .056(3) .080(4) .036(3) .013(3) .006(2) .004(3)
C15 .077(4) .068(4) .054(3) -.006(3) .013(3) .006(3)
C16 .087(4) .083(4) .047(3) -.002(3) .001(3) .022(3)
C17 .042(3) .036(2) .021(2) -.004(2) -.0004(18) .0033(19)
C18 .065(3) .037(3) .028(2) -.002(2) .003(2) -.001(2)
C19 .073(4) .044(3) .046(3) .004(3) .003(3) .004(2)
C20 .080(4) .066(4) .055(3) .009(3) -.024(3) .008(3)
C21 .035(2) .035(2) .0181(19) -.0015(19) .0018(17) .0007(18)
C22 .032(2) .041(3) .037(2) -.004(2) -.004(2) .003(2)
C23 .050(3) .105(5) .042(3) -.029(3) -.005(3) .012(3)
C24 .057(4) .192(8) .054(4) -.031(4) .023(3) -.049(4)
C25 .041(3) .049(3) .024(2) .011(2) -.0014(19) -.008(2)
C26 .053(3) .049(3) .033(2) .016(2) -.009(2) -.011(2)
C27 .052(3) .073(4) .047(3) .030(3) -.013(2) -.018(3)
C28 .081(4) .058(3) .073(4) .030(3) -.036(3) -.022(3)
C29 .044(3) .065(3) .022(2) -.029(2) -.003(2) -.007(2)
C30 .071(3) .125(4) .051(3) -.046(3) -.002(3) -.004(3)
C31 .064(4) .075(5) .169(7) -.015(4) .040(5) .020(5)
C32 .090(5) .074(5) .196(8) .012(4) .033(5) .057(5)
C33 .040(3) .043(3) .029(2) -.006(2) -.0093(19) .003(2)
C34 .060(3) .054(3) .044(3) -.023(3) -.017(2) .010(2)
C35 .066(4) .049(3) .060(3) -.016(3) -.020(3) .000(3)
C36 .106(5) .067(4) .081(4) -.013(4) -.018(4) -.011(3)
C37 .044(3) .039(2) .031(2) -.002(2) -.013(2) .012(2)
C38 .051(3) .041(3) .052(3) .007(2) -.005(2) .013(2)
C39 .066(4) .073(4) .082(4) .036(3) .009(3) .022(3)
C40 .154(8) .128(7) .125(7) .009(6) .022(6) .041(6)
C41 .028(2) .047(3) .025(2) -.008(2) -.0020(18) .0025(19)
C42 .036(3) .071(3) .039(3) .006(2) -.005(2) .007(2)
C43 .046(3) .060(3) .044(3) .005(2) -.001(2) .001(2)
C44 .053(3) .051(3) .057(3) .006(2) -.004(3) .003(3)
C45 .031(2) .032(2) .026(2) -.0013(18) -.0020(18) .0059(18)
C46 .037(3) .039(2) .033(2) -.003(2) -.004(2) .001(2)
C47 .032(2) .027(2) .046(3) .0013(19) .007(2) .002(2)
C48 .055(3) .038(3) .066(3) -.010(2) .004(3) -.005(2)
C49 .027(2) .059(3) .043(3) -.008(2) .000(2) .003(2)
C50 .035(3) .071(4) .059(3) .011(3) -.002(2) .011(3)
C51 .115(7) .121(6) .157(7) .074(5) -.019(6) -.004(6)
C52 .256(8) .265(8) .259(8) -.005(5) .005(5) .011(5)
C53 .036(2) .030(2) .037(2) -.0055(19) .003(2) -.003(2)
C54 .044(3) .039(3) .031(2) -.014(2) -.001(2) -.001(2)
C55 .049(3) .031(2) .034(2) -.008(2) -.006(2) .004(2)
C56 .049(3) .056(3) .046(3) -.017(2) -.006(2) .011(2)
C57 .030(2) .032(2) .057(3) -.007(2) .005(2) .001(2)
C58 .036(3) .035(2) .045(3) -.005(2) .008(2) .000(2)
C59 .042(3) .044(3) .061(3) .005(2) .014(2) .015(2)
C60 .069(4) .053(3) .055(3) .003(3) .025(3) .006(3)
C61 .039(3) .036(2) .039(2) -.003(2) .004(2) -.008(2)
C62 .039(3) .038(3) .057(3) -.002(2) -.011(2) -.007(2)
C63 .068(4) .066(4) .085(4) .023(3) -.036(3) -.037(3)
C64 .094(5) .079(4) .122(5) .012(4) -.044(4) -.034(4)
N1 .0242(18) .0268(18) .0314(18) .0014(14) -.0020(15) -.0033(15)
N2 .0323(19) .039(2) .0215(17) -.0063(16) .0001(15) -.0057(15)
N3 .035(2) .0341(19) .0252(17) -.0015(16) -.0086(15) .0056(15)
N4 .031(2) .035(2) .0364(19) -.0067(16) -.0001(16) -.0004(16)
O1 .0393(18) .0586(19) .0270(15) -.0124(15) .0009(13) .0043(14)
O2 .051(2) .064(2) .0365(17) -.0243(17) .0075(15) -.0139(16)
O3 .0344(17) .0422(17) .0339(15) -.0076(13) -.0091(13) .0040(13)
O4 .039(2) .061(2) .0435(19) -.0100(17) -.0150(15) .0158(18)
O5 .079(3) .059(2) .0414(18) .0268(18) -.0095(17) .0108(16)
O6 .0302(18) .0375(18) .099(3) -.0010(14) .0083(17) -.0082(18)
O7 .055(2) .0495(19) .0473(19) -.0044(16) .0143(16) -.0154(16)
O8 .0354(18) .0334(17) .057(2) -.0021(14) .0001(16) .0070(15)
O9 .0313(18) .0367(17) .082(2) .0068(14) .0135(17) .0110(16)
O10 .0296(17) .0346(18) .0418(18) -.0051(15) .0053(14) -.0055(15)
O11 .082(3) .0378(18) .0341(17) -.0011(17) -.0116(17) -.0062(14)
O12 .059(2) .0463(19) .0432(18) -.0079(16) .0023(16) .0160(15)
O13 .0407(18) .0519(19) .0385(16) .0094(15) -.0156(14) -.0073(15)
O14 .047(2) .095(3) .0373(17) .0261(19) .0006(15) -.0036(18)
O15 .051(2) .046(2) .124(3) .0080(18) -.038(2) -.008(2)
O16 .048(2) .078(2) .0337(17) .0190(17) -.0043(15) .0084(17)
S1 .0331(6) .0443(7) .0211(5) -.0134(5) -.0027(4) .0007(5)
S2 .0334(6) .0292(6) .0333(6) .0028(5) .0017(5) -.0006(5)
S3 .0357(6) .0263(5) .0289(6) -.0010(5) .0019(5) .0028(5)
S4 .0389(7) .0422(7) .0340(6) .0144(5) -.0066(5) -.0030(5)

loop_
_atom_type_symbol
_atom_type_description
_atom_type_scat_dispersion_real
_atom_type_scat_dispersion_imag
_atom_type_scat_source
C C .0033 .0016 'International Tables Vol C Tables 4.2.6.8 and 6.1.1.4'
H H .0000 .0000 'International Tables Vol C Tables 4.2.6.8 and 6.1.1.4'
N N .0061 .0033 'International Tables Vol C Tables 4.2.6.8 and 6.1.1.4'
O O .0106 .0060 'International Tables Vol C Tables 4.2.6.8 and 6.1.1.4'
S S .1246 .1234 'International Tables Vol C Tables 4.2.6.8 and 6.1.1.4'

loop_
_geom_angle_atom_site_label_1
_geom_angle_atom_site_label_2
_geom_angle_atom_site_label_3
_geom_angle
_geom_angle_publ_flag
N1 C1 C2 114.5(3) no
C3 C2 C1 110.5(4) no
C2 C3 C4 110.3(4) no
N1 C5 C6 115.5(3) no
C5 C6 C7 110.8(4) no
C8 C7 C6 113.7(4) no
N1 C9 C10 115.3(3) no
C12 C10 C9 113.5(4) no
C11 C12 C10 135.6(6) no
N1 C13 C14 114.6(3) no
C15 C14 C13 114.8(4) no
C14 C15 C16 114.1(5) no
C18 C17 N2 115.6(3) no
C17 C18 C19 109.8(3) no
C20 C19 C18 114.0(4) no
C22 C21 N2 115.6(3) no
C21 C22 C23 110.6(3) no
C24 C23 C22 113.7(5) no
N2 C25 C26 115.1(3) no
C27 C26 C25 110.5(3) no
C28 C27 C26 111.0(4) no
C30 C29 N2 115.5(3) no
C29 C30 C31 107.1(4) no
C32 C31 C30 97.6(6) no
C34 C33 N3 116.3(3) no
C33 C34 C35 111.0(4) no
C36 C35 C34 113.7(5) no
C38 C37 N3 116.1(3) no
C37 C38 C39 107.6(4) no
C40 C39 C38 115.9(6) no
C42 C41 N3 115.9(3) no
C41 C42 C43 110.0(3) no
C42 C43 C44 113.8(4) no
C46 C45 N3 116.3(3) no
C45 C46 C47 110.4(3) no
C46 C47 C48 112.0(3) no
C50 C49 N4 116.0(4) no
C49 C50 C51 103.9(4) no
C52 C51 C50 109.3(8) no
C54 C53 N4 115.5(3) no
C55 C54 C53 110.8(3) no
C54 C55 C56 111.3(4) no
N4 C57 C58 115.9(3) no
C59 C58 C57 110.5(4) no
C60 C59 C58 113.3(4) no
C62 C61 N4 117.2(3) no
C61 C62 C63 110.6(4) no
C64 C63 C62 114.9(5) no
C9 N1 C5 105.8(3) no
C9 N1 C1 111.7(3) no
C5 N1 C1 111.3(3) no
C9 N1 C13 110.8(3) no
C5 N1 C13 110.6(3) no
C1 N1 C13 106.7(3) no
C25 N2 C21 111.9(3) no
C25 N2 C29 110.8(3) no
C21 N2 C29 105.0(3) no
C25 N2 C17 105.3(3) no
C21 N2 C17 112.0(3) no
C29 N2 C17 111.9(3) no
C45 N3 C41 111.4(3) no
C45 N3 C33 105.8(3) no
C41 N3 C33 112.2(3) no
C45 N3 C37 111.9(3) no
C41 N3 C37 105.0(3) no
C33 N3 C37 110.6(3) no
C61 N4 C57 108.5(3) no
C61 N4 C49 108.7(3) no
C57 N4 C49 111.9(3) no
C61 N4 C53 111.6(3) no
C57 N4 C53 108.0(3) no
C49 N4 C53 108.2(3) no
O1 S1 O2 114.50(17) no
O1 S1 O3 112.60(16) no
O2 S1 O3 112.75(18) no
O1 S1 O4 107.14(18) no
O2 S1 O4 103.87(19) no
O3 S1 O4 104.93(17) no
O5 S2 O7 112.69(19) no
O5 S2 O6 111.7(2) no
O7 S2 O6 112.7(2) no
O5 S2 O8 107.31(19) no
O7 S2 O8 105.94(18) no
O6 S2 O8 105.89(17) no
O12 S3 O11 113.09(18) no
O12 S3 O9 113.83(19) no
O11 S3 O9 111.8(2) no
O12 S3 O10 104.51(18) no
O11 S3 O10 106.87(17) no
O9 S3 O10 105.94(17) no
O16 S4 O14 113.73(19) no
O16 S4 O13 111.51(19) no
O14 S4 O13 112.68(18) no
O16 S4 O15 106.7(2) no
O14 S4 O15 106.4(2) no
O13 S4 O15 105.14(18) no

loop_
_geom_bond_atom_site_label_1
_geom_bond_atom_site_label_2
_geom_bond_site_symmetry_2
_geom_bond_distance
_geom_bond_publ_flag
C1 N1 . 1.515(5) no
C1 C2 . 1.531(5) no
C2 C3 . 1.522(6) no
C3 C4 . 1.533(6) no
C5 N1 . 1.513(5) no
C5 C6 . 1.519(6) no
C6 C7 . 1.531(6) no
C7 C8 . 1.478(6) no
C9 N1 . 1.510(5) no
C9 C10 . 1.524(5) no
C10 C12 . 1.440(8) no
C11 C12 . 1.348(8) no
C13 N1 . 1.521(5) no
C13 C14 . 1.526(6) no
C14 C15 . 1.463(6) no
C15 C16 . 1.500(7) no
C17 C18 . 1.510(6) no
C17 N2 . 1.524(5) no
C18 C19 . 1.543(6) no
C19 C20 . 1.506(6) no
C21 C22 . 1.511(5) no
C21 N2 . 1.515(5) no
C22 C23 . 1.518(6) no
C23 C24 . 1.504(8) no
C25 N2 . 1.512(5) no
C25 C26 . 1.518(6) no
C26 C27 . 1.516(6) no
C27 C28 . 1.505(6) no
C29 C30 . 1.515(6) no
C29 N2 . 1.516(5) no
C30 C31 . 1.658(8) no
C31 C32 . 1.387(8) no
C33 C34 . 1.498(6) no
C33 N3 . 1.525(5) no
C34 C35 . 1.533(6) no
C35 C36 . 1.479(7) no
C37 C38 . 1.503(6) no
C37 N3 . 1.526(5) no
C38 C39 . 1.527(6) no
C39 C40 . 1.398(9) no
C41 C42 . 1.508(6) no
C41 N3 . 1.520(5) no
C42 C43 . 1.525(6) no
C43 C44 . 1.525(6) no
C45 C46 . 1.510(5) no
C45 N3 . 1.515(5) no
C46 C47 . 1.512(5) no
C47 C48 . 1.515(6) no
C49 C50 . 1.508(6) no
C49 N4 . 1.521(5) no
C50 C51 . 1.601(9) no
C51 C52 . 1.540(13) no
C53 C54 . 1.518(5) no
C53 N4 . 1.532(5) no
C54 C55 . 1.515(6) no
C55 C56 . 1.519(6) no
C57 N4 . 1.517(5) no
C57 C58 . 1.525(6) no
C58 C59 . 1.512(6) no
C59 C60 . 1.494(6) no
C61 C62 . 1.504(6) no
C61 N4 . 1.506(5) no
C62 C63 . 1.507(6) no
C63 C64 . 1.461(7) no
O1 S1 . 1.434(3) no
O2 S1 . 1.439(3) no
O3 S1 . 1.469(3) no
O4 S1 . 1.577(3) no
O5 S2 . 1.433(3) no
O6 S2 . 1.466(3) no
O7 S2 . 1.434(3) no
O8 S2 . 1.553(3) no
O9 S3 . 1.450(3) no
O10 S3 . 1.568(3) no
O11 S3 . 1.444(3) no
O12 S3 . 1.426(3) no
O13 S4 . 1.484(3) no
O14 S4 . 1.440(3) no
O15 S4 . 1.551(4) no
O16 S4 . 1.428(3) no

loop_
_geom_hbond_atom_site_label_D
_geom_hbond_atom_site_label_H
_geom_hbond_atom_site_label_A
_geom_hbond_distance_DH
_geom_hbond_distance_HA
_geom_hbond_distance_DA
_geom_hbond_angle_DHA
_geom_hbond_publ_flag
O10 H10 O3 .79(4) 1.85(4) 2.628(4) 171(4) yes
O4 H4 O9 .84(6) 1.82(6) 2.649(5) 171(6) yes
O8 H8 O13 .92(7) 1.70(7) 2.602(4) 166(7) yes
O15 H15 O6 .82(8) 1.78(8) 2.590(5) 170(9) yes

loop_
_cod_related_entry_id
_cod_related_entry_database
_cod_related_entry_code
1 ChemSpider 85220
